data_4328930
loop_
_publ_author_name
'Benjamin Oelkers'
'Alexander Venker'
'J\"org Sundermeyer'

_publ_section_title
;
 Molybdenum 1,4-Diazabuta-1,3-diene Tricarbonyl Solvento Complexes
 Revisited: From Solvatochromism to Attractive Ligand-Ligand Interaction
;
_journal_name_full 'Inorganic Chemistry'
_journal_page_first 4636
_journal_page_last 4643
_journal_paper_doi 10.1021/ic202517w
_journal_volume 51
_journal_year 2012
_chemical_formula_moiety 'C23 H24 Cl Mo N2 O3, C8 H20 N'
_chemical_formula_sum 'C31 H44 Cl Mo N3 O3'
_chemical_formula_weight 638.08
_chemical_name_systematic
;
 ?
;
_space_group_IT_number 62
_symmetry_cell_setting orthorhombic
_symmetry_space_group_name_Hall '-P 2ac 2n'
_symmetry_space_group_name_H-M 'P n m a'
_atom_sites_solution_hydrogens geom
_atom_sites_solution_primary direct
_atom_sites_solution_secondary difmap
_audit_creation_method SHELXL-97
_cell_angle_alpha 90.00
_cell_angle_beta 90.00
_cell_angle_gamma 90.00
_cell_formula_units_Z 4
_cell_length_a 16.3875(11)
_cell_length_b 14.9820(7)
_cell_length_c 12.5381(6)
_cell_measurement_reflns_used 6761
_cell_measurement_temperature 100(2)
_cell_measurement_theta_max 26.17
_cell_measurement_theta_min 1.24
_cell_volume 3078.3(3)
_computing_cell_refinement 'STOE X-AREA'
_computing_data_collection 'STOE X-AREA'
_computing_data_reduction 'STOE X-RED'
_computing_molecular_graphics 'DIAMOND (Brandenburg, 2011)'
_computing_publication_material 'WinGX publication routines (Farrugia, 1999)'
_computing_structure_refinement 'SHELXL-97 (Sheldrick, 1997)'
_computing_structure_solution 'SIR92 (Giacovazzo et al, 1993)'
_diffrn_ambient_temperature 100(2)
_diffrn_detector_area_resol_mean 6.67
_diffrn_measured_fraction_theta_full 1.000
_diffrn_measured_fraction_theta_max 0.999
_diffrn_measurement_device_type 'STOE IPDS 2'
_diffrn_measurement_method 'rotation method'
_diffrn_radiation_monochromator graphite
_diffrn_radiation_source 'fine-focus sealed tube'
_diffrn_radiation_type MoK\a
_diffrn_radiation_wavelength 0.71073
_diffrn_reflns_av_R_equivalents 0.1894
_diffrn_reflns_av_sigmaI/netI 0.1273
_diffrn_reflns_limit_h_max 20
_diffrn_reflns_limit_h_min -20
_diffrn_reflns_limit_k_max 18
_diffrn_reflns_limit_k_min -16
_diffrn_reflns_limit_l_max 15
_diffrn_reflns_limit_l_min -14
_diffrn_reflns_number 17767
_diffrn_reflns_theta_full 25.00
_diffrn_reflns_theta_max 26.72
_diffrn_reflns_theta_min 2.05
_exptl_absorpt_coefficient_mu 0.548
_exptl_absorpt_correction_T_max 0.9827
_exptl_absorpt_correction_T_min 0.9253
_exptl_absorpt_correction_type gaussian
_exptl_absorpt_process_details
;
a grid of  8 x  8 x  8 =   512 sampling points was used
;
_exptl_crystal_colour blue
_exptl_crystal_density_diffrn 1.377
_exptl_crystal_description prism
_exptl_crystal_F_000 1336
_exptl_crystal_size_max 0.21
_exptl_crystal_size_mid 0.12
_exptl_crystal_size_min 0.09
_refine_diff_density_max 0.495
_refine_diff_density_min -0.839
_refine_diff_density_rms 0.087
_refine_ls_extinction_method none
_refine_ls_goodness_of_fit_ref 0.814
_refine_ls_hydrogen_treatment constr
_refine_ls_matrix_type full
_refine_ls_number_parameters 218
_refine_ls_number_reflns 3388
_refine_ls_number_restraints 0
_refine_ls_restrained_S_all 0.814
_refine_ls_R_factor_all 0.1076
_refine_ls_R_factor_gt 0.0527
_refine_ls_shift/su_max 0.000
_refine_ls_shift/su_mean 0.000
_refine_ls_structure_factor_coef Fsqd
_refine_ls_weighting_details 'calc w=1/[\s^2^(Fo^2^)+(0.0492P)^2^+0.0000P] where P=(Fo^2^+2Fc^2^)/3'
_refine_ls_weighting_scheme calc
_refine_ls_wR_factor_gt 0.1146
_refine_ls_wR_factor_ref 0.1295
_reflns_number_gt 1828
_reflns_number_total 3388
_reflns_threshold_expression >2sigma(I)
_cod_data_source_file ic202517w_si_001_15.cif
_cod_data_source_block compound14
_cod_database_code 4328930

loop_
_symmetry_equiv_pos_as_xyz
'x, y, z'
'-x+1/2, -y, z+1/2'
'x+1/2, -y+1/2, -z+1/2'
'-x, y+1/2, -z'
'-x, -y, -z'
'x-1/2, y, -z-1/2'
'-x-1/2, y-1/2, z-1/2'
'x, -y-1/2, z'

loop_
_atom_site_label
_atom_site_type_symbol
_atom_site_fract_x
_atom_site_fract_y
_atom_site_fract_z
_atom_site_U_iso_or_equiv
_atom_site_adp_type
_atom_site_occupancy
_atom_site_symmetry_multiplicity
_atom_site_calc_flag
_atom_site_refinement_flags
C1 C 0.0780(2) 0.2015(3) 0.1403(3) 0.0382(10) Uani 1 1 d .
C2 C -0.0003(3) 0.1501(3) 0.1573(4) 0.0486(12) Uani 1 1 d .
H2A H 0.0104 0.0861 0.1501 0.073 Uiso 1 1 calc R
H2B H -0.0407 0.1686 0.1040 0.073 Uiso 1 1 calc R
H2C H -0.0215 0.1625 0.2289 0.073 Uiso 1 1 calc R
C3 C 0.1579(2) 0.0684(3) 0.1434(4) 0.0412(11) Uani 1 1 d .
C4 C 0.1561(3) 0.0122(3) 0.0557(5) 0.0488(12) Uani 1 1 d .
C5 C 0.1774(3) -0.0788(4) 0.0707(6) 0.0614(16) Uani 1 1 d .
H5 H 0.1779 -0.1188 0.0120 0.074 Uiso 1 1 calc R
C6 C 0.1975(3) -0.1088(4) 0.1730(7) 0.077(2) Uani 1 1 d .
H6 H 0.2145 -0.1689 0.1825 0.092 Uiso 1 1 calc R
C7 C 0.1935(3) -0.0548(4) 0.2573(6) 0.0698(18) Uani 1 1 d .
H7 H 0.2049 -0.0783 0.3261 0.084 Uiso 1 1 calc R
C8 C 0.1728(3) 0.0356(4) 0.2474(5) 0.0613(15) Uani 1 1 d .
C9 C 0.1309(3) 0.0458(4) -0.0523(5) 0.0632(15) Uani 1 1 d .
H9A H 0.1476 0.0029 -0.1071 0.095 Uiso 1 1 calc R
H9B H 0.1571 0.1035 -0.0661 0.095 Uiso 1 1 calc R
H9C H 0.0715 0.0530 -0.0543 0.095 Uiso 1 1 calc R
C10 C 0.1634(5) 0.0923(5) 0.3446(5) 0.101(3) Uani 1 1 d .
H10A H 0.1368 0.1487 0.3252 0.152 Uiso 1 1 calc R
H10B H 0.2173 0.1048 0.3750 0.152 Uiso 1 1 calc R
H10C H 0.1299 0.0608 0.3972 0.152 Uiso 1 1 calc R
C11 C 0.2921(4) 0.2500 0.2552(7) 0.058(2) Uani 1 2 d S
C12 C 0.3372(3) 0.3439(4) 0.0908(4) 0.0587(15) Uani 1 1 d .
C101 C -0.0358(4) 0.2500 0.7618(6) 0.0554(19) Uani 1 2 d S
H10D H -0.0708 0.1967 0.7520 0.067 Uiso 0.50 1 calc PR
H10E H -0.0708 0.3033 0.7520 0.067 Uiso 0.50 1 calc PR
C102 C -0.0037(5) 0.2500 0.8767(6) 0.063(2) Uani 1 2 d S
H10F H -0.0468 0.2705 0.9251 0.094 Uiso 0.50 1 calc PR
H10G H 0.0434 0.2902 0.8820 0.094 Uiso 0.50 1 calc PR
H10H H 0.0129 0.1894 0.8965 0.094 Uiso 0.50 1 calc PR
C103 C 0.0929(10) 0.1896(10) 0.6769(14) 0.058(4) Uani 0.50 1 d P
H10I H 0.1235 0.1952 0.7446 0.070 Uiso 0.50 1 calc PR
H10J H 0.1305 0.2045 0.6177 0.070 Uiso 0.50 1 calc PR
C104 C 0.0628(10) 0.0928(11) 0.6639(14) 0.078(5) Uani 0.50 1 d P
H10K H 0.0184 0.0815 0.7145 0.117 Uiso 0.50 1 calc PR
H10L H 0.1079 0.0515 0.6780 0.117 Uiso 0.50 1 calc PR
H10M H 0.0428 0.0839 0.5910 0.117 Uiso 0.50 1 calc PR
C105 C -0.0201(4) 0.2500 0.5732(6) 0.069(2) Uani 1 2 d S
H10N H -0.0682 0.2894 0.5814 0.083 Uiso 0.50 1 calc PR
H10O H -0.0404 0.1888 0.5598 0.083 Uiso 0.50 1 calc PR
C106 C 0.0298(7) 0.2815(8) 0.4735(9) 0.066(4) Uani 0.50 1 d P
H10P H 0.0448 0.3444 0.4821 0.100 Uiso 0.50 1 calc PR
H10Q H -0.0035 0.2744 0.4092 0.100 Uiso 0.50 1 calc PR
H10R H 0.0794 0.2453 0.4670 0.100 Uiso 0.50 1 calc PR
C107 C 0.0717(8) 0.3502(11) 0.6914(14) 0.054(4) Uani 0.50 1 d P
H10S H 0.1027 0.3498 0.7592 0.065 Uiso 0.50 1 calc PR
H10T H 0.1117 0.3578 0.6329 0.065 Uiso 0.50 1 calc PR
C108 C 0.0150(9) 0.4324(9) 0.6920(13) 0.074(4) Uani 0.50 1 d P
H10U H -0.0120 0.4378 0.6226 0.111 Uiso 0.50 1 calc PR
H10V H 0.0472 0.4863 0.7060 0.111 Uiso 0.50 1 calc PR
H10W H -0.0263 0.4254 0.7479 0.111 Uiso 0.50 1 calc PR
Cl1 Cl 0.23381(9) 0.2500 -0.09711(14) 0.0485(4) Uani 1 2 d S
Mo1 Mo 0.25691(3) 0.2500 0.10769(5) 0.04113(18) Uani 1 2 d S
N1 N 0.1497(2) 0.1640(2) 0.1311(3) 0.0366(9) Uani 1 1 d .
N100 N 0.0274(3) 0.2500 0.6770(6) 0.0566(16) Uani 1 2 d S
O1 O 0.3167(3) 0.2500 0.3428(4) 0.0776(19) Uani 1 2 d S
O2 O 0.3840(2) 0.4038(3) 0.0808(4) 0.0821(14) Uani 1 1 d .

loop_
_atom_site_aniso_label
_atom_site_aniso_U_11
_atom_site_aniso_U_22
_atom_site_aniso_U_33
_atom_site_aniso_U_23
_atom_site_aniso_U_13
_atom_site_aniso_U_12
C1 0.039(2) 0.035(2) 0.041(3) 0.004(2) -0.0026(17) -0.0018(17)
C2 0.051(2) 0.043(3) 0.052(3) 0.004(2) -0.003(2) -0.008(2)
C3 0.042(2) 0.025(2) 0.056(3) 0.005(2) -0.0073(19) 0.0007(17)
C4 0.043(2) 0.038(3) 0.065(3) -0.004(3) 0.004(2) -0.005(2)
C5 0.047(3) 0.035(3) 0.103(5) -0.010(3) 0.014(3) -0.008(2)
C6 0.039(3) 0.038(3) 0.153(7) 0.017(4) -0.005(3) 0.004(2)
C7 0.073(4) 0.037(3) 0.098(5) 0.015(3) -0.029(3) -0.005(3)
C8 0.071(3) 0.037(3) 0.076(4) 0.009(3) -0.021(3) -0.004(2)
C9 0.075(3) 0.058(4) 0.057(4) -0.014(3) 0.008(3) -0.016(3)
C10 0.184(8) 0.064(5) 0.055(4) 0.010(4) -0.034(5) -0.033(5)
C11 0.044(3) 0.074(5) 0.055(5) 0.000 0.001(3) 0.000
C12 0.058(3) 0.077(4) 0.041(3) -0.018(3) 0.005(2) -0.008(3)
C101 0.054(4) 0.055(5) 0.058(5) 0.000 0.001(3) 0.000
C102 0.066(4) 0.072(6) 0.051(5) 0.000 -0.003(4) 0.000
C103 0.065(9) 0.054(10) 0.056(9) 0.001(8) -0.007(7) 0.005(7)
C104 0.091(11) 0.046(9) 0.097(13) -0.025(9) -0.021(9) 0.004(8)
C105 0.052(4) 0.104(7) 0.052(5) 0.000 -0.001(3) 0.000
C106 0.071(6) 0.073(10) 0.056(6) -0.001(6) -0.002(5) 0.020(5)
C107 0.045(7) 0.060(12) 0.057(8) -0.009(9) 0.009(6) -0.009(8)
C108 0.074(8) 0.046(7) 0.102(12) 0.018(7) 0.025(8) 0.008(6)
Cl1 0.0572(9) 0.0395(8) 0.0489(10) 0.000 0.0024(8) 0.000
Mo1 0.0361(3) 0.0401(3) 0.0472(3) 0.000 0.0021(3) 0.000
N1 0.0433(17) 0.0296(19) 0.037(2) -0.0025(16) -0.0011(15) 0.0019(14)
N100 0.045(3) 0.067(4) 0.057(4) 0.000 -0.004(3) 0.000
O1 0.054(3) 0.138(6) 0.041(3) 0.000 -0.009(2) 0.000
O2 0.074(2) 0.087(3) 0.085(3) -0.025(3) 0.020(2) -0.044(2)

loop_
_atom_type_symbol
_atom_type_description
_atom_type_scat_dispersion_real
_atom_type_scat_dispersion_imag
_atom_type_scat_source
C C 0.0033 0.0016 'International Tables Vol C Tables 4.2.6.8 and 6.1.1.4'
H H 0.0000 0.0000 'International Tables Vol C Tables 4.2.6.8 and 6.1.1.4'
Cl Cl 0.1484 0.1585 'International Tables Vol C Tables 4.2.6.8 and 6.1.1.4'
Mo Mo -1.6832 0.6857 'International Tables Vol C Tables 4.2.6.8 and 6.1.1.4'
N N 0.0061 0.0033 'International Tables Vol C Tables 4.2.6.8 and 6.1.1.4'
O O 0.0106 0.0060 'International Tables Vol C Tables 4.2.6.8 and 6.1.1.4'

loop_
_geom_angle_atom_site_label_1
_geom_angle_atom_site_label_2
_geom_angle_atom_site_label_3
_geom_angle
_geom_angle_site_symmetry_1
_geom_angle_site_symmetry_3
N1 C1 C1 115.5(2) . 8_565
N1 C1 C2 123.8(4) . .
C1 C1 C2 120.6(3) 8_565 .
C1 C2 H2A 109.5 . .
C1 C2 H2B 109.5 . .
H2A C2 H2B 109.5 . .
C1 C2 H2C 109.5 . .
H2A C2 H2C 109.5 . .
H2B C2 H2C 109.5 . .
C4 C3 C8 121.6(4) . .
C4 C3 N1 121.0(4) . .
C8 C3 N1 117.2(4) . .
C3 C4 C5 118.3(5) . .
C3 C4 C9 121.1(4) . .
C5 C4 C9 120.6(5) . .
C6 C5 C4 119.2(6) . .
C6 C5 H5 120.4 . .
C4 C5 H5 120.4 . .
C7 C6 C5 121.4(5) . .
C7 C6 H6 119.3 . .
C5 C6 H6 119.3 . .
C6 C7 C8 121.8(7) . .
C6 C7 H7 119.1 . .
C8 C7 H7 119.1 . .
C7 C8 C3 117.3(6) . .
C7 C8 C10 120.1(6) . .
C3 C8 C10 122.5(5) . .
C4 C9 H9A 109.5 . .
C4 C9 H9B 109.5 . .
H9A C9 H9B 109.5 . .
C4 C9 H9C 109.5 . .
H9A C9 H9C 109.5 . .
H9B C9 H9C 109.5 . .
C8 C10 H10A 109.5 . .
C8 C10 H10B 109.5 . .
H10A C10 H10B 109.5 . .
C8 C10 H10C 109.5 . .
H10A C10 H10C 109.5 . .
H10B C10 H10C 109.5 . .
O1 C11 Mo1 177.1(6) . .
O2 C12 Mo1 177.3(5) . .
N100 C101 C102 115.7(6) . .
N100 C101 H10D 108.4 . .
C102 C101 H10D 108.4 . .
N100 C101 H10E 108.4 . .
C102 C101 H10E 108.4 . .
H10D C101 H10E 107.4 . .
C101 C102 H10F 109.5 . .
C101 C102 H10G 109.5 . .
H10F C102 H10G 109.5 . .
C101 C102 H10H 109.5 . .
H10F C102 H10H 109.5 . .
H10G C102 H10H 109.5 . .
N100 C103 C104 111.2(13) . .
N100 C103 H10I 109.4 . .
C104 C103 H10I 109.4 . .
N100 C103 H10J 109.4 . .
C104 C103 H10J 109.4 . .
H10I C103 H10J 108.0 . .
C103 C104 H10K 109.5 . .
C103 C104 H10L 109.5 . .
H10K C104 H10L 109.5 . .
C103 C104 H10M 109.5 . .
H10K C104 H10M 109.5 . .
H10L C104 H10M 109.5 . .
N100 C105 C106 114.6(6) . .
N100 C105 H10N 108.6 . .
C106 C105 H10N 108.6 . .
N100 C105 H10O 108.6 . .
C106 C105 H10O 108.6 . .
H10N C105 H10O 107.6 . .
C105 C106 H10P 109.5 . .
C105 C106 H10Q 109.5 . .
H10P C106 H10Q 109.5 . .
C105 C106 H10R 109.5 . .
H10P C106 H10R 109.5 . .
H10Q C106 H10R 109.5 . .
C108 C107 N100 117.0(10) . .
C108 C107 H10S 108.0 . .
N100 C107 H10S 108.0 . .
C108 C107 H10T 108.0 . .
N100 C107 H10T 108.0 . .
H10S C107 H10T 107.3 . .
C107 C108 H10U 109.5 . .
C107 C108 H10V 109.5 . .
H10U C108 H10V 109.5 . .
C107 C108 H10W 109.5 . .
H10U C108 H10W 109.5 . .
H10V C108 H10W 109.5 . .
C11 Mo1 C12 84.4(2) . .
C11 Mo1 C12 84.4(2) . 8_565
C12 Mo1 C12 93.1(3) . 8_565
C11 Mo1 N1 96.32(19) . .
C12 Mo1 N1 169.4(2) . .
C12 Mo1 N1 97.59(19) 8_565 .
C11 Mo1 N1 96.32(19) . 8_565
C12 Mo1 N1 97.59(19) . 8_565
C12 Mo1 N1 169.4(2) 8_565 8_565
N1 Mo1 N1 71.77(18) . 8_565
C11 Mo1 Cl1 171.1(2) . .
C12 Mo1 Cl1 89.49(16) . .
C12 Mo1 Cl1 89.49(16) 8_565 .
N1 Mo1 Cl1 90.90(10) . .
N1 Mo1 Cl1 90.90(10) 8_565 .
C1 N1 C3 120.0(4) . .
C1 N1 Mo1 118.5(3) . .
C3 N1 Mo1 121.3(3) . .
C103 N100 C103 80.2(13) 8_565 .
C103 N100 C101 122.3(8) 8_565 .
C103 N100 C101 122.3(8) . .
C103 N100 C105 113.0(9) 8_565 .
C103 N100 C105 113.0(9) . .
C101 N100 C105 104.9(5) . .
C103 N100 C107 104.2(10) . .
C101 N100 C107 103.0(6) . .
C105 N100 C107 108.4(7) . .
C103 N100 C107 104.2(10) 8_565 8_565
C101 N100 C107 103.0(6) . 8_565
C105 N100 C107 108.4(7) . 8_565
C107 N100 C107 127.0(11) . 8_565

loop_
_geom_bond_atom_site_label_1
_geom_bond_atom_site_label_2
_geom_bond_distance
_geom_bond_site_symmetry_2
C1 N1 1.307(5) .
C1 C1 1.454(9) 8_565
C1 C2 1.512(6) .
C2 H2A 0.9800 .
C2 H2B 0.9800 .
C2 H2C 0.9800 .
C3 C4 1.385(7) .
C3 C8 1.414(7) .
C3 N1 1.446(6) .
C4 C5 1.419(7) .
C4 C9 1.504(8) .
C5 C6 1.398(9) .
C5 H5 0.9500 .
C6 C7 1.333(9) .
C6 H6 0.9500 .
C7 C8 1.402(8) .
C7 H7 0.9500 .
C8 C10 1.494(9) .
C9 H9A 0.9800 .
C9 H9B 0.9800 .
C9 H9C 0.9800 .
C10 H10A 0.9800 .
C10 H10B 0.9800 .
C10 H10C 0.9800 .
C11 O1 1.170(9) .
C11 Mo1 1.937(8) .
C12 O2 1.187(6) .
C12 Mo1 1.938(6) .
C101 N100 1.484(10) .
C101 C102 1.534(11) .
C101 H10D 0.9900 .
C101 H10E 0.9900 .
C102 H10F 0.9800 .
C102 H10G 0.9800 .
C102 H10H 0.9800 .
C103 N100 1.404(17) .
C103 C104 1.540(18) .
C103 H10I 0.9900 .
C103 H10J 0.9900 .
C104 H10K 0.9800 .
C104 H10L 0.9800 .
C104 H10M 0.9800 .
C105 N100 1.516(10) .
C105 C106 1.566(12) .
C105 H10N 0.9900 .
C105 H10O 0.9900 .
C106 H10P 0.9800 .
C106 H10Q 0.9800 .
C106 H10R 0.9800 .
C107 C108 1.543(18) .
C107 N100 1.678(16) .
C107 H10S 0.9900 .
C107 H10T 0.9900 .
C108 H10U 0.9800 .
C108 H10V 0.9800 .
C108 H10W 0.9800 .
Cl1 Mo1 2.5956(19) .
Mo1 C12 1.938(6) 8_565
Mo1 N1 2.199(3) .
Mo1 N1 2.199(3) 8_565
N100 C103 1.404(17) 8_565
N100 C107 1.678(16) 8_565

loop_
_geom_torsion_atom_site_label_1
_geom_torsion_atom_site_label_2
_geom_torsion_atom_site_label_3
_geom_torsion_atom_site_label_4
_geom_torsion
_geom_torsion_site_symmetry_1
_geom_torsion_site_symmetry_4
C8 C3 C4 C5 -5.9(7) . .
N1 C3 C4 C5 170.1(4) . .
C8 C3 C4 C9 173.0(5) . .
N1 C3 C4 C9 -11.0(6) . .
C3 C4 C5 C6 1.3(6) . .
C9 C4 C5 C6 -177.5(4) . .
C4 C5 C6 C7 3.2(8) . .
C5 C6 C7 C8 -3.2(9) . .
C6 C7 C8 C3 -1.3(9) . .
C6 C7 C8 C10 175.8(6) . .
C4 C3 C8 C7 5.9(7) . .
N1 C3 C8 C7 -170.3(5) . .
C4 C3 C8 C10 -171.1(5) . .
N1 C3 C8 C10 12.7(8) . .
C1 C1 N1 C3 172.4(3) 8_565 .
C2 C1 N1 C3 -3.6(7) . .
C1 C1 N1 Mo1 -3.6(3) 8_565 .
C2 C1 N1 Mo1 -179.6(3) . .
C4 C3 N1 C1 94.2(5) . .
C8 C3 N1 C1 -89.6(5) . .
C4 C3 N1 Mo1 -89.9(4) . .
C8 C3 N1 Mo1 86.3(5) . .
C11 Mo1 N1 C1 98.6(3) . .
C12 Mo1 N1 C1 5.4(12) . .
C12 Mo1 N1 C1 -176.2(3) 8_565 .
N1 Mo1 N1 C1 4.0(4) 8_565 .
Cl1 Mo1 N1 C1 -86.6(3) . .
C11 Mo1 N1 C3 -77.3(4) . .
C12 Mo1 N1 C3 -170.5(10) . .
C12 Mo1 N1 C3 7.8(4) 8_565 .
N1 Mo1 N1 C3 -171.9(3) 8_565 .
Cl1 Mo1 N1 C3 97.4(3) . .
C104 C103 N100 C103 -173.5(8) . 8_565
C104 C103 N100 C101 64.4(16) . .
C104 C103 N100 C105 -62.5(14) . .
C104 C103 N100 C107 -179.9(14) . .
C104 C103 N100 C107 22(2) . 8_565
C102 C101 N100 C103 -49.7(9) . 8_565
C102 C101 N100 C103 49.7(9) . .
C102 C101 N100 C105 180.000(1) . .
C102 C101 N100 C107 -66.7(7) . .
C102 C101 N100 C107 66.7(7) . 8_565
C106 C105 N100 C103 25.1(9) . 8_565
C106 C105 N100 C103 -63.8(8) . .
C106 C105 N100 C101 160.7(5) . .
C106 C105 N100 C107 51.2(8) . .
C106 C105 N100 C107 -89.9(7) . 8_565
C108 C107 N100 C103 163(4) . 8_565
C108 C107 N100 C103 178.7(16) . .
C108 C107 N100 C101 -52.7(14) . .
C108 C107 N100 C105 58.0(14) . .
C108 C107 N100 C107 -170.3(8) . 8_565
